data_4128409
loop_
_publ_author_name
'Huang, Rui-Kang'
'Wang, Sha-Sha'
'Liu, De-Xuan'
'Li, Xin'
'Song, Jian-Ming'
'Xia, Yuan-Hua'
'Zhou, Dong-Dong'
'Huang, Jin'
'Zhang, Wei-Xiong'
'Chen, Xiao-Ming'

_publ_section_title
;
 Supercooling Behavior and Dipole-Glass-like Relaxation in a
 Three-Dimensional Water Framework.
;
_journal_issue 14
_journal_name_full 'Journal of the American Chemical Society'
_journal_page_first 5645
_journal_page_last 5649
_journal_paper_doi 10.1021/jacs.9b01866
_journal_volume 141
_journal_year 2019
_chemical_formula_moiety 'C12 H3 F9 N6, 7(H2 O)'
_chemical_formula_sum 'C12 H17 F9 N6 O7'
_chemical_formula_weight 528.31
_space_group_crystal_system monoclinic
_space_group_IT_number 14
_space_group_name_Hall '-P 2yn'
_space_group_name_H-M_alt 'P 1 21/n 1'
_atom_sites_solution_hydrogens difmap
_audit_creation_date 2019-02-15
_audit_creation_method
;
Olex2 1.2
(compiled 2018.05.29 svn.r3508 for OlexSys, GUI svn.r5506)
;
_cell_angle_alpha 90
_cell_angle_beta 90.85(3)
_cell_angle_gamma 90
_cell_formula_units_Z 4
_cell_length_a 12.297(3)
_cell_length_b 7.7740(16)
_cell_length_c 20.789(4)
_cell_measurement_reflns_used 39552
_cell_measurement_temperature 293(2)
_cell_measurement_theta_max 26.944
_cell_measurement_theta_min 0.3739
_cell_volume 1987.1(7)
_computing_molecular_graphics 'Olex2 (Dolomanov et al., 2009)'
_computing_publication_material 'Olex2 (Dolomanov et al., 2009)'
_computing_structure_refinement 'ShelXL (Sheldrick, 2015)'
_computing_structure_solution 'ShelXT (Sheldrick, 2015)'
_diffrn_ambient_temperature 293(2)
_diffrn_measured_fraction_theta_full 0.993
_diffrn_measured_fraction_theta_max 0.986
_diffrn_measurement_details ' 2.00 degrees, 115.6 sec, detector distance 115.00 mm'
_diffrn_measurement_device_type 'Shanghai Synchrotron Radiation Facility'
_diffrn_measurement_method '\w scans'
_diffrn_radiation_type Synchrotron
_diffrn_radiation_wavelength 0.6525
_diffrn_reflns_av_unetI/netI 0.0381
_diffrn_reflns_Laue_measured_fraction_full 0.993
_diffrn_reflns_Laue_measured_fraction_max 0.986
_diffrn_reflns_limit_h_max 17
_diffrn_reflns_limit_h_min -17
_diffrn_reflns_limit_k_max 10
_diffrn_reflns_limit_k_min -10
_diffrn_reflns_limit_l_max 28
_diffrn_reflns_limit_l_min 0
_diffrn_reflns_number 5529
_diffrn_reflns_point_group_measured_fraction_full 0.993
_diffrn_reflns_point_group_measured_fraction_max 0.986
_diffrn_reflns_theta_full 23.048
_diffrn_reflns_theta_max 27.021
_diffrn_reflns_theta_min 1.799
_exptl_absorpt_coefficient_mu 0.156
_exptl_absorpt_correction_type none
_exptl_crystal_colour colourless
_exptl_crystal_colour_primary colourless
_exptl_crystal_density_diffrn 1.766
_exptl_crystal_description needle
_exptl_crystal_F_000 1072
_exptl_crystal_size_max 0.05
_exptl_crystal_size_mid 0.02
_exptl_crystal_size_min 0.02
_refine_diff_density_max 0.723
_refine_diff_density_min -0.781
_refine_diff_density_rms 0.092
_refine_ls_extinction_method none
_refine_ls_goodness_of_fit_ref 1.071
_refine_ls_hydrogen_treatment refall
_refine_ls_matrix_type full
_refine_ls_number_parameters 376
_refine_ls_number_reflns 5529
_refine_ls_number_restraints 7
_refine_ls_restrained_S_all 1.070
_refine_ls_R_factor_all 0.0645
_refine_ls_R_factor_gt 0.0602
_refine_ls_shift/su_max 0.000
_refine_ls_shift/su_mean 0.000
_refine_ls_structure_factor_coef Fsqd
_refine_ls_weighting_details 'w=1/[\s^2^(Fo^2^)+(0.1118P)^2^+1.5880P] where P=(Fo^2^+2Fc^2^)/3'
_refine_ls_weighting_scheme calc
_refine_ls_wR_factor_gt 0.1762
_refine_ls_wR_factor_ref 0.1849
_reflns_Friedel_coverage 0.000
_reflns_number_gt 5053
_reflns_number_total 5529
_reflns_threshold_expression 'I > 2\s(I)'
_cod_data_source_file LTP.cif
_cod_data_source_block ltp
_cod_database_code 4128409
_shelx_shelxl_version_number 2014/7
_shelx_space_group_comment
;
The symmetry employed for this shelxl refinement is uniquely defined
by the following loop, which should always be used as a source of
symmetry information in preference to the above space-group names.
They are only intended as comments.
;
_shelx_estimated_absorpt_t_max 0.997
_shelx_estimated_absorpt_t_min 0.992
_olex2_refinement_description
;
1. Twinned data refinement
 Scales: 0.653(3)
 0.347(3)
2. Uiso/Uaniso restraints and constraints
H1'A \\sim H1'B \\sim H2'A \\sim H2'B \\sim H3'A \\sim H3'B \\sim H3A \\sim H3B
\\sim H2A \\sim H2B \\sim H1A \\sim H1B \\sim H4A \\sim H4B: within 1.7A with
sigma of 0.01 and sigma for terminal atoms of 0.02
;
_olex2_submission_special_instructions 'No special instructions were received'

loop_
_space_group_symop_operation_xyz
'x, y, z'
'-x+1/2, y+1/2, -z+1/2'
'-x, -y, -z'
'x-1/2, -y-1/2, z-1/2'

loop_
_atom_site_label
_atom_site_type_symbol
_atom_site_fract_x
_atom_site_fract_y
_atom_site_fract_z
_atom_site_U_iso_or_equiv
_atom_site_adp_type
_atom_site_occupancy
_atom_site_site_symmetry_order
_atom_site_calc_flag
_atom_site_refinement_flags_adp
F6' F 0.77520(12) 1.0161(2) 0.67551(6) 0.0267(3) Uani 1 1 d .
F6 F 0.23972(11) 0.47826(19) 0.67415(6) 0.0219(3) Uani 1 1 d .
F4 F 0.18758(11) 0.35015(18) 0.58728(6) 0.0236(3) Uani 1 1 d .
F5' F 0.81917(12) 1.16920(18) 0.59409(7) 0.0264(3) Uani 1 1 d .
F5 F 0.12396(11) 0.5988(2) 0.61045(7) 0.0275(3) Uani 1 1 d .
F4' F 0.88967(11) 0.9196(2) 0.60748(7) 0.0287(3) Uani 1 1 d .
O2' O 0.87953(13) 1.0073(2) 0.43447(7) 0.0182(3) Uani 1 1 d .
H2'A H 0.824(3) 0.994(5) 0.4563(16) 0.029(7) Uiso 1 1 d U
H2'B H 0.903(3) 1.093(6) 0.4530(17) 0.038(8) Uiso 1 1 d U
O2 O 0.13369(12) 0.4802(2) 0.43912(7) 0.0177(3) Uani 1 1 d .
H2A H 0.147(3) 0.462(5) 0.3991(18) 0.036(8) Uiso 1 1 d U
H2B H 0.104(3) 0.388(6) 0.4528(17) 0.040(8) Uiso 1 1 d U
O4 O -0.00029(12) 0.25577(19) 0.50331(7) 0.0183(3) Uani 1 1 d .
H4A H -0.038(3) 0.320(5) 0.5300(17) 0.032(7) Uiso 1 1 d U
H4B H 0.035(3) 0.190(5) 0.5303(17) 0.035(7) Uiso 1 1 d U
N2' N 0.70116(13) 0.9275(2) 0.51228(7) 0.0129(3) Uani 1 1 d .
O3 O 0.37828(14) 0.7630(2) 0.73786(7) 0.0198(3) Uani 1 1 d .
H3A H 0.379(3) 0.720(5) 0.6992(19) 0.042(8) Uiso 1 1 d U
H3B H 0.338(4) 0.842(6) 0.730(2) 0.052(9) Uiso 1 1 d U
O3' O 0.61192(13) 0.7938(2) 0.73460(7) 0.0211(3) Uani 1 1 d .
H3'A H 0.645(4) 0.842(6) 0.764(2) 0.044(8) Uiso 1 1 d U
H3'B H 0.537(3) 0.783(6) 0.7493(17) 0.042(8) Uiso 1 1 d U
O1 O 0.24139(13) 0.4980(2) 0.31985(7) 0.0193(3) Uani 1 1 d .
H1A H 0.268(3) 0.419(6) 0.2996(19) 0.042(8) Uiso 1 1 d U
H1B H 0.291(3) 0.547(5) 0.3381(18) 0.036(8) Uiso 1 1 d U
N1' N 0.58219(13) 0.8159(2) 0.37658(7) 0.0126(3) Uani 1 1 d .
H1' H 0.635(3) 0.860(5) 0.3610(16) 0.031(8) Uiso 1 1 d .
O1' O 0.76180(12) 0.9635(2) 0.32078(7) 0.0172(3) Uani 1 1 d .
H1'A H 0.790(3) 0.903(5) 0.2937(19) 0.037(8) Uiso 1 1 d U
H1'B H 0.805(3) 0.983(5) 0.3491(18) 0.032(7) Uiso 1 1 d U
N2 N 0.30856(13) 0.5871(2) 0.51256(7) 0.0127(3) Uani 1 1 d .
H2 H 0.252(3) 0.553(4) 0.4886(16) 0.026(8) Uiso 1 1 d .
F2 F 0.41297(16) 0.7900(3) 0.24306(7) 0.0485(6) Uani 1 1 d .
N3' N 0.62032(12) 0.8567(2) 0.60515(7) 0.0122(3) Uani 1 1 d .
H3' H 0.613(3) 0.842(4) 0.6487(15) 0.022(7) Uiso 1 1 d .
F3 F 0.50895(18) 0.5674(2) 0.25045(7) 0.0387(4) Uani 1 1 d .
N1 N 0.42113(13) 0.6776(2) 0.37608(7) 0.0131(3) Uani 1 1 d .
N3 N 0.39005(12) 0.6557(2) 0.60678(7) 0.0126(3) Uani 1 1 d .
F1 F 0.58682(19) 0.8095(4) 0.24603(7) 0.0623(8) Uani 1 1 d .
C5' C 0.70591(15) 0.9318(2) 0.57577(8) 0.0127(3) Uani 1 1 d .
C7 C 0.21344(15) 0.5028(2) 0.61279(9) 0.0139(3) Uani 1 1 d .
C2 C 0.40355(13) 0.6693(2) 0.49772(8) 0.0111(3) Uani 1 1 d .
C4 C 0.50053(15) 0.7419(2) 0.34172(9) 0.0139(3) Uani 1 1 d .
C5 C 0.30593(15) 0.5834(2) 0.57762(8) 0.0130(3) Uani 1 1 d .
C1 C 0.45342(14) 0.7105(2) 0.43868(8) 0.0119(3) Uani 1 1 d .
C3 C 0.45298(14) 0.7119(2) 0.55664(8) 0.0113(3) Uani 1 1 d .
C1' C 0.55383(14) 0.7964(2) 0.43988(8) 0.0111(3) Uani 1 1 d .
C6 C 0.50219(16) 0.7295(3) 0.26958(9) 0.0163(4) Uani 1 1 d .
C7' C 0.79840(15) 1.0089(2) 0.61350(9) 0.0143(3) Uani 1 1 d .
C3' C 0.55395(14) 0.7979(2) 0.55638(8) 0.0115(3) Uani 1 1 d .
C2' C 0.60500(14) 0.8427(2) 0.49893(8) 0.0116(3) Uani 1 1 d .

loop_
_atom_site_aniso_label
_atom_site_aniso_U_11
_atom_site_aniso_U_22
_atom_site_aniso_U_33
_atom_site_aniso_U_23
_atom_site_aniso_U_13
_atom_site_aniso_U_12
F6' 0.0246(6) 0.0428(8) 0.0126(5) -0.0044(5) 0.0001(4) -0.0153(6)
F6 0.0229(6) 0.0293(7) 0.0134(5) 0.0040(4) 0.0006(4) -0.0089(5)
F4 0.0277(7) 0.0190(6) 0.0243(6) -0.0036(5) 0.0030(5) -0.0127(5)
F5' 0.0302(7) 0.0178(6) 0.0311(7) 0.0041(5) -0.0055(5) -0.0116(5)
F5 0.0167(6) 0.0286(7) 0.0375(7) 0.0114(6) 0.0086(5) 0.0061(5)
F4' 0.0146(6) 0.0325(8) 0.0389(8) -0.0121(6) -0.0071(5) 0.0045(5)
O2' 0.0164(6) 0.0182(7) 0.0199(6) -0.0008(5) 0.0012(5) -0.0050(5)
O2 0.0193(7) 0.0153(7) 0.0186(6) 0.0004(5) -0.0003(5) -0.0050(5)
O4 0.0178(6) 0.0154(6) 0.0216(7) -0.0003(5) -0.0006(5) -0.0009(5)
N2' 0.0128(7) 0.0120(7) 0.0138(7) -0.0004(5) -0.0007(5) -0.0014(5)
O3 0.0265(8) 0.0164(7) 0.0165(7) -0.0020(5) 0.0017(5) 0.0009(6)
O3' 0.0251(7) 0.0224(7) 0.0159(6) -0.0011(5) -0.0004(5) -0.0053(6)
O1 0.0202(7) 0.0192(7) 0.0185(6) -0.0022(5) -0.0028(5) -0.0040(5)
N1' 0.0135(7) 0.0124(7) 0.0117(6) -0.0002(5) 0.0008(5) -0.0009(5)
O1' 0.0171(6) 0.0185(7) 0.0160(6) -0.0009(5) 0.0021(5) -0.0020(5)
N2 0.0130(7) 0.0123(7) 0.0129(7) 0.0004(5) 0.0000(5) -0.0021(5)
F2 0.0547(11) 0.0717(14) 0.0188(7) -0.0068(7) -0.0123(7) 0.0426(10)
N3' 0.0115(6) 0.0132(7) 0.0118(6) 0.0000(5) -0.0007(5) -0.0015(5)
F3 0.0756(13) 0.0222(7) 0.0183(6) -0.0056(5) 0.0007(7) 0.0141(7)
N1 0.0146(7) 0.0129(7) 0.0117(6) 0.0008(5) 0.0001(5) -0.0011(5)
N3 0.0122(7) 0.0122(7) 0.0135(7) 0.0004(5) 0.0013(5) -0.0013(5)
F1 0.0718(14) 0.0992(18) 0.0161(7) -0.0061(8) 0.0094(7) -0.0668(14)
C5' 0.0124(7) 0.0113(7) 0.0144(7) -0.0002(6) 0.0004(6) -0.0008(6)
C7 0.0127(8) 0.0139(8) 0.0150(8) 0.0003(6) 0.0006(6) -0.0032(6)
C2 0.0105(7) 0.0099(7) 0.0130(7) 0.0002(5) -0.0002(5) -0.0009(6)
C4 0.0157(8) 0.0128(8) 0.0132(7) -0.0003(6) 0.0002(6) -0.0012(6)
C5 0.0127(7) 0.0127(8) 0.0137(7) 0.0006(6) 0.0011(6) -0.0010(6)
C1 0.0124(7) 0.0113(7) 0.0120(7) 0.0005(5) -0.0003(5) -0.0004(6)
C3 0.0124(7) 0.0095(7) 0.0121(7) 0.0002(5) 0.0005(5) -0.0005(6)
C1' 0.0112(7) 0.0095(7) 0.0128(7) 0.0005(5) 0.0008(5) 0.0000(6)
C6 0.0198(8) 0.0161(8) 0.0128(7) -0.0002(6) -0.0001(6) -0.0027(7)
C7' 0.0136(8) 0.0147(8) 0.0148(8) -0.0001(6) 0.0008(6) -0.0030(6)
C3' 0.0133(7) 0.0099(7) 0.0114(7) 0.0000(5) -0.0007(6) -0.0003(6)
C2' 0.0114(7) 0.0106(7) 0.0128(7) 0.0003(5) 0.0011(6) 0.0010(6)

loop_
_atom_type_symbol
_atom_type_description
_atom_type_scat_dispersion_real
_atom_type_scat_dispersion_imag
_atom_type_scat_source
C C 0.0030 0.0010 'International Tables Vol C Tables 4.2.6.8 and 6.1.1.4'
H H 0.0000 0.0000 'International Tables Vol C Tables 4.2.6.8 and 6.1.1.4'
F F 0.0150 0.0090 'International Tables Vol C Tables 4.2.6.8 and 6.1.1.4'
N N 0.0050 0.0030 'International Tables Vol C Tables 4.2.6.8 and 6.1.1.4'
O O 0.0090 0.0050 'International Tables Vol C Tables 4.2.6.8 and 6.1.1.4'

loop_
_geom_angle_atom_site_label_1
_geom_angle_atom_site_label_2
_geom_angle_atom_site_label_3
_geom_angle
H2'A O2' H2'B 97(4)
H2A O2 H2B 106(4)
H4A O4 H4B 101(3)
C5' N2' C2' 103.79(15)
H3A O3 H3B 97(4)
H3'A O3' H3'B 106(4)
H1A O1 H1B 107(4)
C4 N1' H1' 124(2)
C4 N1' C1' 105.56(15)
C1' N1' H1' 130(2)
H1'A O1' H1'B 109(4)
C2 N2 H2 132(2)
C5 N2 H2 122(2)
C5 N2 C2 105.54(15)
C5' N3' H3' 126(2)
C5' N3' C3' 105.54(14)
C3' N3' H3' 128(2)
C4 N1 C1 103.67(15)
C5 N3 C3 103.48(15)
N2' C5' N3' 114.59(16)
N2' C5' C7' 123.75(16)
N3' C5' C7' 121.65(15)
F6 C7 F4 107.90(16)
F6 C7 F5 107.80(16)
F6 C7 C5 110.73(15)
F4 C7 C5 110.85(15)
F5 C7 F4 106.97(16)
F5 C7 C5 112.40(16)
N2 C2 C1 132.98(16)
N2 C2 C3 105.89(15)
C3 C2 C1 121.12(16)
N1' C4 C6 122.61(17)
N1 C4 N1' 114.82(16)
N1 C4 C6 122.54(17)
N2 C5 C7 121.73(16)
N3 C5 N2 114.87(16)
N3 C5 C7 123.40(16)
N1 C1 C2 130.81(17)
N1 C1 C1' 110.23(15)
C1' C1 C2 118.95(15)
N3 C3 C2 110.21(15)
N3 C3 C3' 131.10(16)
C2 C3 C3' 118.68(15)
N1' C1' C1 105.72(15)
N1' C1' C2' 133.26(16)
C1 C1' C2' 121.02(16)
F2 C6 F3 105.77(19)
F2 C6 F1 109.7(2)
F2 C6 C4 111.93(17)
F3 C6 C4 111.27(16)
F1 C6 F3 106.6(2)
F1 C6 C4 111.35(16)
F6' C7' F5' 107.43(16)
F6' C7' F4' 107.94(16)
F6' C7' C5' 110.70(15)
F5' C7' C5' 111.27(16)
F4' C7' F5' 107.10(16)
F4' C7' C5' 112.18(16)
N3' C3' C3 132.06(16)
N3' C3' C2' 106.14(15)
C2' C3' C3 121.79(16)
N2' C2' C1' 131.62(16)
N2' C2' C3' 109.95(15)
C3' C2' C1' 118.42(16)

loop_
_geom_bond_atom_site_label_1
_geom_bond_atom_site_label_2
_geom_bond_distance
F6' C7' 1.326(2)
F6 C7 1.325(2)
F4 C7 1.336(2)
F5' C7' 1.335(2)
F5 C7 1.330(2)
F4' C7' 1.328(2)
O2' H2'A 0.83(4)
O2' H2'B 0.82(4)
O2 H2A 0.86(4)
O2 H2B 0.85(4)
O4 H4A 0.88(4)
O4 H4B 0.87(4)
N2' C5' 1.321(2)
N2' C2' 1.378(2)
O3 H3A 0.87(4)
O3 H3B 0.80(5)
O3' H3'A 0.82(4)
O3' H3'B 0.98(4)
O1 H1A 0.82(5)
O1 H1B 0.81(4)
N1' H1' 0.81(4)
N1' C4 1.357(2)
N1' C1' 1.375(2)
O1' H1'A 0.82(4)
O1' H1'B 0.80(4)
N2 H2 0.89(3)
N2 C2 1.370(2)
N2 C5 1.354(2)
F2 C6 1.308(2)
N3' H3' 0.92(3)
N3' C5' 1.357(2)
N3' C3' 1.371(2)
F3 C6 1.324(2)
N1 C4 1.317(2)
N1 C1 1.379(2)
N3 C5 1.317(2)
N3 C3 1.378(2)
F1 C6 1.314(2)
C5' C7' 1.497(3)
C7 C5 1.499(2)
C2 C1 1.417(2)
C2 C3 1.399(2)
C4 C6 1.503(2)
C1 C1' 1.404(2)
C3 C3' 1.410(2)
C1' C2' 1.418(2)
C3' C2' 1.402(2)

loop_
_twin_individual_id
_twin_individual_mass_fraction_refined
1 0.653(3)
2 0.347(3)
